data_2108568
loop_
_publ_author_name
'Sweeting, Stephen G.'
'Hall, Charlie L.'
'Potticary, Jason'
'Pridmore, Natalie E.'
'Warren, Stephen D.'
'Cremeens, Matthew E.'
'D'Ambruoso, Gemma D.'
'Matsumoto, Masaomi'
'Hall, Simon R.'

_publ_section_title
;
 The solubility and stability of heterocyclic chalcones compared with
 <i>trans</i>-chalcone
;
_journal_coeditor_code BM5123SUP1
_journal_issue 1
_journal_name_full 'Acta Crystallographica Section B'
_journal_page_first
;
;
_journal_paper_doi 10.1107/S2052520619015907
_journal_volume 76
_journal_year 2020
_chemical_formula_moiety 'C11 H9 N O S'
_chemical_formula_sum 'C11 H9 N O S'
_chemical_formula_weight 203.25
_chemical_melting_point 423.42
_chemical_name_systematic (E)-1-(1H-pyrrol-2-yl)-3-(thiophen-2-yl)prop-2-en-1-one
_space_group_crystal_system monoclinic
_space_group_IT_number 14
_space_group_name_Hall '-P 2ybc'
_space_group_name_H-M_alt 'P 1 21/c 1'
_atom_sites_solution_hydrogens mixed
_atom_sites_solution_primary iterative
_atom_sites_solution_secondary difmap
_audit_creation_date 2019-09-02
_audit_creation_method
;
Olex2 1.2
(compiled 2018.05.29 svn.r3508 for OlexSys, GUI svn.r5506)
;
_audit_update_record
;
2019-11-11 deposited with the CCDC. 2019-11-12 downloaded from the CCDC.
;
_cell_angle_alpha 90
_cell_angle_beta 99.133(2)
_cell_angle_gamma 90
_cell_formula_units_Z 8
_cell_length_a 15.0288(5)
_cell_length_b 5.3086(2)
_cell_length_c 24.4440(8)
_cell_measurement_reflns_used 5280
_cell_measurement_temperature 100
_cell_measurement_theta_max 27.49
_cell_measurement_theta_min 2.34
_cell_volume 1925.47(12)
_computing_cell_refinement 'SAINT V8.38A (?, 2016)'
_computing_data_collection 'SAINT V8.38A (?, 2016)'
_computing_data_reduction 'SAINT V8.38A (?, 2016)'
_computing_molecular_graphics 'Olex2 (Dolomanov et al., 2009)'
_computing_publication_material 'Olex2 (Dolomanov et al., 2009)'
_computing_structure_refinement 'ShelXL (Sheldrick, 2015)'
_computing_structure_solution
;
Superflip (Palatinus & Chapuis, 2007;Palatinus & van der Lee, 2008;
Palatinus et al., 2012)
;
_diffrn_ambient_temperature 99.96
_diffrn_detector 'Bruker area detector'
_diffrn_detector_type 'CCD area detector'
_diffrn_measured_fraction_theta_full 0.998
_diffrn_measured_fraction_theta_max 0.996
_diffrn_measurement_device 'Bruker Apex II kappa CCD area detector'
_diffrn_measurement_device_type 'Bruker Apex II kappa CCD area detector'
_diffrn_measurement_method '\f and \w scans'
_diffrn_radiation_monochromator graphite
_diffrn_radiation_type MoK\a
_diffrn_radiation_wavelength 0.71073
_diffrn_reflns_av_unetI/netI 0.0295
_diffrn_reflns_Laue_measured_fraction_full 0.998
_diffrn_reflns_Laue_measured_fraction_max 0.996
_diffrn_reflns_limit_h_max 19
_diffrn_reflns_limit_h_min -19
_diffrn_reflns_limit_k_max 6
_diffrn_reflns_limit_k_min 0
_diffrn_reflns_limit_l_max 31
_diffrn_reflns_limit_l_min 0
_diffrn_reflns_number 6848
_diffrn_reflns_point_group_measured_fraction_full 0.998
_diffrn_reflns_point_group_measured_fraction_max 0.996
_diffrn_reflns_theta_full 25.242
_diffrn_reflns_theta_max 27.561
_diffrn_reflns_theta_min 1.372
_diffrn_source 'fine-focus sealed tube'
_exptl_absorpt_coefficient_mu 0.298
_exptl_absorpt_correction_T_max 0.7456
_exptl_absorpt_correction_T_min 0.6060
_exptl_absorpt_correction_type multi-scan
_exptl_absorpt_process_details
;
 TWINABS-2012/1 (Bruker,2012) was used for absorption correction.

Final HKLF 4 output contains 30296 reflections, Rint = 0.0380
 (11517 with I > 3sig(I), Rint = 0.0251)
;
_exptl_crystal_colour 'Pale yellow'
_exptl_crystal_colour_lustre clear
_exptl_crystal_colour_primary colourless
_exptl_crystal_density_diffrn 1.402
_exptl_crystal_description block
_exptl_crystal_F_000 848
_exptl_crystal_recrystallization_method 'Re-crystallisation from solvent: Tetrahydrofuran (THF)'
_exptl_crystal_size_max 0.534
_exptl_crystal_size_mid 0.284
_exptl_crystal_size_min 0.257
_refine_diff_density_max 0.303
_refine_diff_density_min -0.273
_refine_diff_density_rms 0.058
_refine_ls_extinction_method none
_refine_ls_goodness_of_fit_ref 1.032
_refine_ls_hydrogen_treatment mixed
_refine_ls_matrix_type full
_refine_ls_number_parameters 354
_refine_ls_number_reflns 6848
_refine_ls_number_restraints 312
_refine_ls_restrained_S_all 1.014
_refine_ls_R_factor_all 0.0505
_refine_ls_R_factor_gt 0.0365
_refine_ls_shift/su_max 0.001
_refine_ls_shift/su_mean 0.000
_refine_ls_structure_factor_coef Fsqd
_refine_ls_weighting_details 'w=1/[\s^2^(Fo^2^)+(0.0418P)^2^+0.8248P] where P=(Fo^2^+2Fc^2^)/3'
_refine_ls_weighting_scheme calc
_refine_ls_wR_factor_gt 0.0856
_refine_ls_wR_factor_ref 0.0923
_reflns_Friedel_coverage 0.000
_reflns_number_gt 5578
_reflns_number_total 6848
_reflns_threshold_expression 'I > 2\s(I)'
_cod_data_source_file bm5123sup1.cif
_cod_data_source_block I
_cod_original_cell_volume 1925.46(12)
_cod_database_code 2108568
_shelx_shelxl_version_number 2018/3
_shelx_space_group_comment
;
The symmetry employed for this shelxl refinement is uniquely defined
by the following loop, which should always be used as a source of
symmetry information in preference to the above space-group names.
They are only intended as comments.
;
_shelx_estimated_absorpt_t_max 0.927
_shelx_estimated_absorpt_t_min 0.857
_olex2_refinement_description
;
1. Others
 Fixed Uiso: H9(0.017) H9A(0.018) H10(0.018) H10A(0.017) H11(0.024)
 H11A(0.018) H3A(0.018) H3B(0.018) H2(0.021) H7(0.02) H6(0.023) H5(0.022)
 H20(0.018) H20A(0.02) H21(0.02) H21A(0.02) H22(0.025) H22A(0.019) H14(0.018)
 H14A(0.018) H13(0.021) H18(0.022) H17(0.023) H16(0.022)
 Fixed X: H9(0.811478) H9A(0.892863) H10(0.899575) H10A(0.799492)
 H11(0.950029) H11A(0.791814) H3A(0.936942) H3B(0.933503) H2(0.854958)
 H7(0.808251) H6(0.800918) H5(0.894015) H20(0.696313) H20A(0.632461)
 H21(0.612535) H21A(0.698437) H22(0.553436) H22A(0.686946) H14(0.553809)
 H14A(0.555578) H13(0.637894) H18(0.69374) H17(0.706558) H16(0.613102)
 Fixed Y: H9(0.074504) H9A(0.311585) H10(0.424488) H10A(0.073619)
 H11(0.709297) H11A(0.201365) H3A(0.783293) H3B(0.786732) H2(0.397849)
 H7(0.286627) H6(0.285969) H5(0.648101) H20(0.56622) H20A(0.821659)
 H21(0.916192) H21A(0.534473) H22(1.199809) H22A(0.657847) H14(1.267843)
 H14A(1.269139) H13(0.887642) H18(0.790439) H17(0.793715) H16(1.152523)
 Fixed Z: H9(0.790078) H9A(0.832294) H10(0.834454) H10A(0.762607) H11(0.76718)
 H11A(0.665486) H3A(0.659707) H3B(0.661827) H2(0.592616) H7(0.500593)
 H6(0.396519) H5(0.372767) H20(0.824101) H20A(0.855278) H21(0.855283)
 H21A(0.797347) H22(0.779004) H22A(0.699005) H14(0.671537) H14A(0.674166)
 H13(0.620031) H18(0.539494) H17(0.437665) H16(0.394443)
;
_olex2_submission_special_instructions 'No special instructions were received'

loop_
_space_group_symop_operation_xyz
'x, y, z'
'-x, y+1/2, -z+1/2'
'-x, -y, -z'
'x, -y-1/2, z-1/2'

loop_
_atom_site_label
_atom_site_type_symbol
_atom_site_fract_x
_atom_site_fract_y
_atom_site_fract_z
_atom_site_U_iso_or_equiv
_atom_site_adp_type
_atom_site_occupancy
_atom_site_site_symmetry_order
_atom_site_calc_flag
_atom_site_refinement_flags_posn
_atom_site_refinement_flags_adp
_atom_site_refinement_flags_occupancy
_atom_site_disorder_assembly
_atom_site_disorder_group
O1 O 0.95761(9) 0.9004(2) 0.56582(5) 0.0207(3) Uani 1 1 d . . . . .
N1 N 0.91661(11) 0.7276(3) 0.45592(7) 0.0161(3) Uani 1 1 d . . . . .
H1 H 0.9515(15) 0.849(4) 0.4573(9) 0.019(6) Uiso 1 1 d . . . . .
C1 C 0.91434(12) 0.7025(3) 0.55598(8) 0.0155(4) Uani 1 1 d . . . . .
C2 C 0.88697(13) 0.5508(4) 0.60112(8) 0.0172(4) Uani 1 1 d . . . . .
H2 H 0.854958 0.397849 0.592616 0.021 Uiso 1 1 calc R . . . .
C3 C 0.90667(12) 0.6262(3) 0.65373(8) 0.0146(4) Uani 1 1 d D . . . .
H3A H 0.936942 0.783293 0.659707 0.018 Uiso 0.922(2) 1 calc R . P A 1
H3B H 0.933503 0.786732 0.661827 0.018 Uiso 0.078(2) 1 calc R . P A 2
C4 C 0.88892(12) 0.6088(3) 0.50027(8) 0.0145(4) Uani 1 1 d . . . . .
C5 C 0.88373(13) 0.6041(4) 0.40891(8) 0.0183(4) Uani 1 1 d . . . . .
H5 H 0.894015 0.648101 0.372767 0.022 Uiso 1 1 calc R . . . .
C6 C 0.83261(13) 0.4029(4) 0.42187(8) 0.0188(4) Uani 1 1 d . . . . .
H6 H 0.800918 0.285969 0.396519 0.023 Uiso 1 1 calc R . . . .
C7 C 0.83641(13) 0.4041(3) 0.47953(8) 0.0166(4) Uani 1 1 d . . . . .
H7 H 0.808251 0.286627 0.500593 0.020 Uiso 1 1 calc R . . . .
S1 S 0.82556(7) 0.22169(12) 0.69949(3) 0.01463(18) Uani 0.922(2) 1 d D U P A 1
C8 C 0.8876(5) 0.4982(7) 0.70271(10) 0.0123(6) Uani 0.922(2) 1 d D U P A 1
C9 C 0.83662(19) 0.2044(5) 0.77058(9) 0.0138(5) Uani 0.922(2) 1 d D U P A 1
H9 H 0.811478 0.074504 0.790078 0.017 Uiso 0.922(2) 1 calc R . P A 1
C10 C 0.8861(3) 0.4011(5) 0.79548(13) 0.0150(5) Uani 0.922(2) 1 d D U P A 1
H10 H 0.899575 0.424488 0.834454 0.018 Uiso 0.922(2) 1 calc R . P A 1
C11 C 0.9146(4) 0.5639(11) 0.7567(2) 0.0203(12) Uani 0.922(2) 1 d D U P A 1
H11 H 0.950029 0.709297 0.767180 0.024 Uiso 0.922(2) 1 calc R . P A 1
S1A S 0.9259(13) 0.603(3) 0.7625(7) 0.013(2) Uani 0.078(2) 1 d D U P A 2
C8A C 0.888(6) 0.468(10) 0.6986(7) 0.015(3) Uani 0.078(2) 1 d D U P A 2
C9A C 0.883(4) 0.350(7) 0.7938(15) 0.015(3) Uani 0.078(2) 1 d D U P A 2
H9A H 0.892863 0.311585 0.832294 0.018 Uiso 0.078(2) 1 calc R . P A 2
C10A C 0.833(3) 0.214(7) 0.7528(12) 0.014(3) Uani 0.078(2) 1 d D U P A 2
H10A H 0.799492 0.073619 0.762607 0.017 Uiso 0.078(2) 1 calc R . P A 2
C11A C 0.828(3) 0.275(8) 0.6968(14) 0.015(3) Uani 0.078(2) 1 d D U P A 2
H11A H 0.791814 0.201365 0.665486 0.018 Uiso 0.078(2) 1 calc R . P A 2
O2 O 0.53652(9) 1.3919(3) 0.57317(6) 0.0213(3) Uani 1 1 d . . . . .
N2 N 0.58523(11) 1.2276(3) 0.47241(7) 0.0164(3) Uani 1 1 d . . . . .
H2A H 0.5513(16) 1.355(5) 0.4677(10) 0.029(7) Uiso 1 1 d . . . . .
C12 C 0.58131(12) 1.1960(4) 0.57221(8) 0.0161(4) Uani 1 1 d . . . . .
C13 C 0.60668(13) 1.0418(4) 0.62247(8) 0.0171(4) Uani 1 1 d . . . . .
H13 H 0.637894 0.887642 0.620031 0.021 Uiso 1 1 calc R . . . .
C14 C 0.58661(12) 1.1150(3) 0.67132(8) 0.0151(4) Uani 1 1 d D . . . .
H14 H 0.553809 1.267843 0.671537 0.018 Uiso 0.884(2) 1 calc R . P B 1
H14A H 0.555578 1.269139 0.674166 0.018 Uiso 0.116(2) 1 calc R . P B 2
C15 C 0.61125(12) 1.1086(3) 0.52230(8) 0.0153(4) Uani 1 1 d . . . . .
C16 C 0.62154(13) 1.1074(4) 0.43253(8) 0.0183(4) Uani 1 1 d . . . . .
H16 H 0.613102 1.152523 0.394443 0.022 Uiso 1 1 calc R . . . .
C17 C 0.67293(13) 0.9083(4) 0.45617(8) 0.0191(4) Uani 1 1 d . . . . .
H17 H 0.706558 0.793715 0.437665 0.023 Uiso 1 1 calc R . . . .
C18 C 0.66604(13) 0.9073(3) 0.51264(8) 0.0180(4) Uani 1 1 d . . . . .
H18 H 0.693740 0.790439 0.539494 0.022 Uiso 1 1 calc R . . . .
S2 S 0.67147(9) 0.7104(2) 0.73047(4) 0.01612(19) Uani 0.884(2) 1 d D U P B 1
C19 C 0.6092(7) 0.9873(10) 0.72389(12) 0.0127(6) Uani 0.884(2) 1 d D U P B 1
C20 C 0.6686(2) 0.6955(6) 0.80047(10) 0.0151(6) Uani 0.884(2) 1 d D U P B 1
H20 H 0.696313 0.566220 0.824101 0.018 Uiso 0.884(2) 1 calc R . P B 1
C21 C 0.6215(3) 0.8922(7) 0.81804(16) 0.0168(6) Uani 0.884(2) 1 d D U P B 1
H21 H 0.612535 0.916192 0.855283 0.020 Uiso 0.884(2) 1 calc R . P B 1
C22 C 0.5881(6) 1.0544(14) 0.7741(3) 0.0206(14) Uani 0.884(2) 1 d D U P B 1
H22 H 0.553436 1.199809 0.779004 0.025 Uiso 0.884(2) 1 calc R . P B 1
S2A S 0.5804(12) 1.093(3) 0.7785(6) 0.0158(17) Uani 0.116(2) 1 d D U P B 2
C19A C 0.612(5) 0.960(9) 0.7198(9) 0.014(3) Uani 0.116(2) 1 d D U P B 2
C20A C 0.631(3) 0.844(6) 0.8166(12) 0.017(3) Uani 0.116(2) 1 d D U P B 2
H20A H 0.632461 0.821659 0.855278 0.020 Uiso 0.116(2) 1 calc R . P B 2
C21A C 0.669(2) 0.684(6) 0.7830(9) 0.017(3) Uani 0.116(2) 1 d D U P B 2
H21A H 0.698437 0.534473 0.797347 0.020 Uiso 0.116(2) 1 calc R . P B 2
C22A C 0.662(3) 0.747(6) 0.7266(12) 0.016(3) Uani 0.116(2) 1 d D U P B 2
H22A H 0.686946 0.657847 0.699005 0.019 Uiso 0.116(2) 1 calc R . P B 2

loop_
_atom_site_aniso_label
_atom_site_aniso_U_11
_atom_site_aniso_U_22
_atom_site_aniso_U_33
_atom_site_aniso_U_23
_atom_site_aniso_U_13
_atom_site_aniso_U_12
O1 0.0239(8) 0.0203(7) 0.0178(7) 0.0010(6) 0.0030(6) -0.0079(6)
N1 0.0178(8) 0.0156(8) 0.0152(8) 0.0013(6) 0.0037(6) -0.0031(7)
C1 0.0128(9) 0.0162(9) 0.0173(9) 0.0020(8) 0.0020(7) 0.0004(7)
C2 0.0182(10) 0.0166(9) 0.0168(9) 0.0016(8) 0.0024(8) -0.0025(7)
C3 0.0125(9) 0.0134(8) 0.0181(10) 0.0017(7) 0.0026(7) 0.0007(7)
C4 0.0148(9) 0.0145(9) 0.0144(9) 0.0029(7) 0.0031(7) 0.0025(7)
C5 0.0220(10) 0.0196(10) 0.0135(9) 0.0008(8) 0.0033(8) 0.0016(8)
C6 0.0198(10) 0.0189(10) 0.0177(10) -0.0039(8) 0.0031(8) -0.0012(8)
C7 0.0180(10) 0.0152(9) 0.0173(10) 0.0013(7) 0.0046(8) -0.0001(7)
S1 0.0168(3) 0.0127(4) 0.0142(3) 0.0003(2) 0.0020(2) -0.0031(3)
C8 0.0109(9) 0.0095(14) 0.0163(10) -0.0008(9) 0.0019(10) 0.0013(13)
C9 0.0162(10) 0.0165(10) 0.0091(11) 0.0038(11) 0.0036(11) 0.0002(8)
C10 0.0165(11) 0.0155(15) 0.0132(10) -0.0009(10) 0.0026(8) 0.0022(12)
C11 0.018(2) 0.016(2) 0.027(2) -0.0023(13) 0.0021(14) -0.0024(13)
S1A 0.018(4) 0.013(4) 0.010(3) 0.007(3) 0.007(3) 0.003(3)
C8A 0.016(5) 0.015(5) 0.013(5) -0.002(5) 0.003(5) 0.003(5)
C9A 0.018(5) 0.016(5) 0.012(5) 0.006(5) 0.008(4) 0.000(5)
C10A 0.016(5) 0.015(5) 0.011(5) 0.002(5) 0.004(5) -0.003(4)
C11A 0.018(5) 0.016(5) 0.012(5) 0.001(5) 0.007(5) 0.002(5)
O2 0.0239(8) 0.0210(7) 0.0189(7) 0.0030(6) 0.0035(6) 0.0086(6)
N2 0.0174(8) 0.0157(8) 0.0161(8) 0.0016(6) 0.0023(7) 0.0025(7)
C12 0.0141(9) 0.0176(9) 0.0159(9) 0.0014(7) 0.0000(7) -0.0011(7)
C13 0.0171(9) 0.0161(9) 0.0176(10) 0.0024(8) 0.0013(8) 0.0026(7)
C14 0.0110(9) 0.0151(9) 0.0186(9) 0.0003(7) 0.0005(7) -0.0016(7)
C15 0.0144(9) 0.0160(9) 0.0153(9) 0.0018(7) 0.0016(7) -0.0011(7)
C16 0.0198(10) 0.0205(10) 0.0146(9) 0.0002(8) 0.0024(8) -0.0028(8)
C17 0.0183(10) 0.0198(10) 0.0192(10) -0.0026(8) 0.0034(8) 0.0007(8)
C18 0.0167(9) 0.0161(9) 0.0204(10) 0.0020(8) 0.0006(8) 0.0011(7)
S2 0.0178(4) 0.0134(4) 0.0173(3) 0.0013(2) 0.0033(3) 0.0031(3)
C19 0.0110(12) 0.0107(16) 0.0159(12) -0.0007(11) 0.0009(12) -0.0007(13)
C20 0.0175(11) 0.0175(11) 0.0101(13) 0.0036(13) 0.0013(12) -0.0004(9)
C21 0.0168(16) 0.0185(17) 0.0151(11) -0.0021(11) 0.0028(9) -0.0010(12)
C22 0.019(2) 0.016(2) 0.027(2) -0.0017(16) 0.0028(15) 0.0016(16)
S2A 0.021(3) 0.016(3) 0.010(3) 0.003(2) 0.001(2) -0.001(3)
C19A 0.015(5) 0.018(5) 0.011(4) -0.002(4) 0.005(4) -0.004(4)
C20A 0.019(5) 0.018(5) 0.013(4) 0.004(4) 0.000(4) 0.001(4)
C21A 0.018(4) 0.017(4) 0.015(5) 0.004(5) 0.002(5) 0.002(4)
C22A 0.016(5) 0.019(5) 0.012(5) 0.001(4) 0.003(4) -0.005(4)

loop_
_atom_type_symbol
_atom_type_description
_atom_type_scat_dispersion_real
_atom_type_scat_dispersion_imag
_atom_type_scat_source
C C 0.0033 0.0016 'International Tables Vol C Tables 4.2.6.8 and 6.1.1.4'
H H 0.0000 0.0000 'International Tables Vol C Tables 4.2.6.8 and 6.1.1.4'
N N 0.0061 0.0033 'International Tables Vol C Tables 4.2.6.8 and 6.1.1.4'
O O 0.0106 0.0060 'International Tables Vol C Tables 4.2.6.8 and 6.1.1.4'
S S 0.1246 0.1234 'International Tables Vol C Tables 4.2.6.8 and 6.1.1.4'

loop_
_geom_angle_atom_site_label_1
_geom_angle_atom_site_label_2
_geom_angle_atom_site_label_3
_geom_angle
C4 N1 H1 126.5(15)
C5 N1 H1 123.9(15)
C5 N1 C4 109.47(16)
O1 C1 C2 121.16(17)
O1 C1 C4 121.83(17)
C4 C1 C2 117.00(16)
C1 C2 H2 119.6
C3 C2 C1 120.75(18)
C3 C2 H2 119.6
C2 C3 H3A 116.0
C2 C3 H3B 119.4
C2 C3 C8 127.94(19)
C2 C3 C8A 121.1(10)
C8 C3 H3A 116.0
C8A C3 H3B 119.4
N1 C4 C1 121.21(17)
N1 C4 C7 107.25(16)
C7 C4 C1 131.54(17)
N1 C5 H5 125.6
N1 C5 C6 108.84(17)
C6 C5 H5 125.6
C5 C6 H6 126.5
C5 C6 C7 106.95(17)
C7 C6 H6 126.5
C4 C7 C6 107.48(17)
C4 C7 H7 126.3
C6 C7 H7 126.3
C9 S1 C8 91.96(12)
C3 C8 S1 122.46(18)
C11 C8 C3 127.9(3)
C11 C8 S1 109.6(3)
S1 C9 H9 124.2
C10 C9 S1 111.5(2)
C10 C9 H9 124.2
C9 C10 H10 124.1
C9 C10 C11 111.9(3)
C11 C10 H10 124.1
C8 C11 C10 115.0(4)
C8 C11 H11 122.5
C10 C11 H11 122.5
C9A S1A C8A 89.1(16)
C3 C8A S1A 111.5(14)
C11A C8A C3 128(3)
C11A C8A S1A 118(2)
S1A C9A H9A 126.6
C10A C9A S1A 107(3)
C10A C9A H9A 126.6
C9A C10A H10A 118.8
C9A C10A C11A 122(4)
C11A C10A H10A 118.8
C8A C11A C10A 102(3)
C8A C11A H11A 128.9
C10A C11A H11A 128.9
C15 N2 H2A 124.8(16)
C16 N2 H2A 125.8(16)
C16 N2 C15 109.44(16)
O2 C12 C13 121.24(17)
O2 C12 C15 121.89(17)
C15 C12 C13 116.87(16)
C12 C13 H13 119.4
C14 C13 C12 121.22(17)
C14 C13 H13 119.4
C13 C14 H14 116.4
C13 C14 H14A 120.0
C13 C14 C19 127.2(2)
C13 C14 C19A 120.1(8)
C19 C14 H14 116.4
C19A C14 H14A 120.0
N2 C15 C12 121.33(17)
N2 C15 C18 107.16(16)
C18 C15 C12 131.51(17)
N2 C16 H16 125.6
N2 C16 C17 108.83(17)
C17 C16 H16 125.6
C16 C17 H17 126.5
C16 C17 C18 106.94(17)
C18 C17 H17 126.5
C15 C18 C17 107.62(17)
C15 C18 H18 126.2
C17 C18 H18 126.2
C20 S2 C19 91.87(15)
C14 C19 S2 121.8(2)
C22 C19 C14 128.5(4)
C22 C19 S2 109.7(3)
S2 C20 H20 124.0
C21 C20 S2 111.9(3)
C21 C20 H20 124.0
C20 C21 H21 124.2
C20 C21 C22 111.5(4)
C22 C21 H21 124.2
C19 C22 C21 115.0(5)
C19 C22 H22 122.5
C21 C22 H22 122.5
C20A S2A C19A 88.9(13)
C14 C19A S2A 112.2(13)
C22A C19A C14 130.3(19)
C22A C19A S2A 117.2(15)
S2A C20A H20A 125.0
C21A C20A S2A 110(2)
C21A C20A H20A 125.0
C20A C21A H21A 121.0
C20A C21A C22A 118(3)
C22A C21A H21A 121.0
C19A C22A C21A 106(2)
C19A C22A H22A 127.1
C21A C22A H22A 127.1

loop_
_geom_bond_atom_site_label_1
_geom_bond_atom_site_label_2
_geom_bond_distance
N1 H1 0.83(2)
C1 O1 1.239(2)
C1 C4 1.443(3)
C2 C1 1.476(3)
C2 H2 0.9500
C3 C2 1.335(3)
C3 H3A 0.9500
C3 H3B 0.9500
C4 N1 1.374(2)
C4 C7 1.390(3)
C5 N1 1.347(2)
C5 H5 0.9500
C6 C5 1.381(3)
C6 H6 0.9500
C7 C6 1.402(3)
C7 H7 0.9500
C8 C3 1.444(3)
C8 S1 1.734(3)
C9 S1 1.722(2)
C9 H9 0.9500
C9 C10 1.368(3)
C10 H10 0.9500
C10 C11 1.399(6)
C11 C8 1.363(6)
C11 H11 0.9500
C8A C3 1.445(12)
C8A S1A 1.731(13)
C9A S1A 1.723(13)
C9A H9A 0.9500
C9A C10A 1.362(13)
C10A H10A 0.9500
C10A C11A 1.397(14)
C11A C8A 1.359(14)
C11A H11A 0.9500
N2 H2A 0.84(2)
C12 O2 1.241(2)
C12 C15 1.442(3)
C13 C12 1.475(3)
C13 H13 0.9500
C14 C13 1.335(3)
C14 H14 0.9500
C14 H14A 0.9500
C15 N2 1.374(2)
C15 C18 1.392(3)
C16 N2 1.351(2)
C16 H16 0.9500
C17 C16 1.381(3)
C17 H17 0.9500
C18 C17 1.400(3)
C18 H18 0.9500
C19 C14 1.445(3)
C19 S2 1.736(3)
C20 S2 1.720(3)
C20 H20 0.9500
C20 C21 1.367(3)
C21 H21 0.9500
C21 C22 1.406(7)
C22 C19 1.362(7)
C22 H22 0.9500
C19A C14 1.443(12)
C19A S2A 1.731(14)
C20A S2A 1.722(13)
C20A H20A 0.9500
C20A C21A 1.365(12)
C21A H21A 0.9500
C21A C22A 1.407(14)
C22A C19A 1.353(14)
C22A H22A 0.9500

loop_
_geom_hbond_atom_site_label_D
_geom_hbond_atom_site_label_H
_geom_hbond_atom_site_label_A
_geom_hbond_distance_DH
_geom_hbond_distance_HA
_geom_hbond_distance_DA
_geom_hbond_angle_DHA
_geom_hbond_site_symmetry_A
_geom_hbond_publ_flag
N1 H1 O1 0.83(2) 2.05(2) 2.841(2) 160(2) 3_776 yes
N2 H2A O2 0.84(2) 2.03(2) 2.832(2) 158(2) 3_686 yes

loop_
_geom_torsion_atom_site_label_1
_geom_torsion_atom_site_label_2
_geom_torsion_atom_site_label_3
_geom_torsion_atom_site_label_4
_geom_torsion
O1 C1 C4 N1 4.1(3)
O1 C1 C4 C7 -175.24(19)
N1 C4 C7 C6 -0.3(2)
C1 C4 N1 C5 -179.78(17)
C1 C4 C7 C6 179.10(19)
C2 C1 C4 N1 -175.50(17)
C2 C1 C4 C7 5.1(3)
C3 C2 C1 O1 1.4(3)
C3 C2 C1 C4 -179.01(18)
C3 C8 S1 C9 179.5(5)
C3 C8A S1A C9A 178(6)
C4 C7 C6 C5 0.8(2)
C6 C5 N1 C4 0.8(2)
C7 C4 N1 C5 -0.3(2)
C7 C6 C5 N1 -1.0(2)
S1 C8 C3 C2 -4.9(7)
S1 C9 C10 C11 0.0(5)
C8 C3 C2 C1 -177.9(4)
C9 C10 C11 C8 0.5(8)
C10 C9 S1 C8 -0.4(4)
C10 C11 C8 C3 -179.5(6)
C10 C11 C8 S1 -0.7(8)
C11 C8 C3 C2 173.7(6)
C11 C8 S1 C9 0.6(5)
S1A C8A C3 C2 177(3)
S1A C9A C10A C11A 5(7)
C8A C3 C2 C1 -174(5)
C9A C10A C11A C8A 5(8)
C10A C9A S1A C8A -10(6)
C10A C11A C8A C3 -174(8)
C10A C11A C8A S1A -13(8)
C11A C8A C3 C2 -22(11)
C11A C8A S1A C9A 14(8)
O2 C12 C15 N2 -5.4(3)
O2 C12 C15 C18 175.3(2)
N2 C15 C18 C17 0.3(2)
C12 C15 N2 C16 -179.33(17)
C12 C15 C18 C17 179.8(2)
C13 C12 C15 N2 174.82(17)
C13 C12 C15 C18 -4.5(3)
C14 C13 C12 O2 -3.7(3)
C14 C13 C12 C15 176.07(18)
C14 C19 S2 C20 179.1(7)
C14 C19A S2A C20A -177(5)
C15 C18 C17 C16 -0.7(2)
C17 C16 N2 C15 -0.6(2)
C18 C15 N2 C16 0.2(2)
C18 C17 C16 N2 0.8(2)
S2 C19 C14 C13 1.7(10)
S2 C20 C21 C22 -0.1(7)
C19 C14 C13 C12 -178.2(6)
C20 C21 C22 C19 -0.6(12)
C21 C20 S2 C19 0.5(5)
C21 C22 C19 C14 -178.9(8)
C21 C22 C19 S2 0.9(12)
C22 C19 C14 C13 -178.5(9)
C22 C19 S2 C20 -0.8(8)
S2A C19A C14 C13 179(3)
S2A C20A C21A C22A 1(5)
C19A C14 C13 C12 180(4)
C20A C21A C22A C19A -3(7)
C21A C20A S2A C19A 1(5)
C21A C22A C19A C14 177(7)
C21A C22A C19A S2A 4(8)
C22A C19A C14 C13 6(11)
C22A C19A S2A C20A -3(7)

loop_
_twin_individual_id
_twin_individual_mass_fraction_refined
1 0.8484(6)
2 0.1516(6)

_cod_database_fobs_code 2108568
